data_7238910
loop_
_publ_author_name
'Panja, Anangamohan'

_publ_section_title
;
 A series of tetrabromocatecholate chelated cobalt(iii) complexes with
 various N-donor ancillary ligands: syntheses, crystal structures,
 co-crystallization, thermally induced valence tautomerism and
 electrochemical studies
;
_journal_issue 15
_journal_name_full 'RSC Advances'
_journal_page_first 4954
_journal_paper_doi 10.1039/c3ra22897e
_journal_volume 3
_journal_year 2013
_chemical_formula_sum 'C18 H16 Br4 Cl Co N4 O6'
_chemical_formula_weight 798.37
_space_group_IT_number 15
_space_group_name_Hall '-C 2yc'
_space_group_name_H-M_alt 'C 1 2/c 1'
_symmetry_cell_setting monoclinic
_symmetry_space_group_name_H-M 'C 1 2/c 1'
_atom_sites_solution_hydrogens geom
_atom_sites_solution_primary direct
_atom_sites_solution_secondary difmap
_audit_creation_method SHELXL-97
_cell_angle_alpha 90.00
_cell_angle_beta 104.774(2)
_cell_angle_gamma 90.00
_cell_formula_units_Z 4
_cell_length_a 6.546(2)
_cell_length_b 31.167(11)
_cell_length_c 11.809(3)
_cell_measurement_reflns_used 8545
_cell_measurement_temperature 150(2)
_cell_measurement_theta_max 27.48
_cell_measurement_theta_min 1.0
_cell_volume 2329.6(12)
_computing_cell_refinement 'HKL Scalepack (Otwinowski & Minor 1997)'
_computing_data_collection 'KappaCCD Server Software (Nonius, 1997)'
_computing_data_reduction 'HKL Denzo and Scalepack (Otwinowski & Minor 1997)'
_computing_molecular_graphics 'ORTEP-3 (Farrugia, 1997) and Mercury (CCDC)'
_computing_publication_material 'shelxl-97 (Sheldrick, 1997)'
_computing_structure_refinement 'SHELXL-97 (Sheldrick, 1997)'
_computing_structure_solution 'Shelxs-97 (Sheldrick, 1990)'
_diffrn_ambient_temperature 150(2)
_diffrn_detector_area_resol_mean 9
_diffrn_measured_fraction_theta_full 0.983
_diffrn_measured_fraction_theta_max 0.983
_diffrn_measurement_device '95mm CCD camera on \k-goniostat'
_diffrn_measurement_device_type KappaCCD
_diffrn_measurement_method CCD
_diffrn_radiation_monochromator 'horizonally mounted graphite crystal'
_diffrn_radiation_source 'fine-focus sealed tube'
_diffrn_radiation_type MoK\a
_diffrn_radiation_wavelength 0.71073
_diffrn_reflns_av_R_equivalents 0.0243
_diffrn_reflns_av_sigmaI/netI 0.0342
_diffrn_reflns_limit_h_max 8
_diffrn_reflns_limit_h_min -8
_diffrn_reflns_limit_k_max 40
_diffrn_reflns_limit_k_min -40
_diffrn_reflns_limit_l_max 15
_diffrn_reflns_limit_l_min -15
_diffrn_reflns_number 5192
_diffrn_reflns_theta_full 27.48
_diffrn_reflns_theta_max 27.48
_diffrn_reflns_theta_min 2.21
_exptl_absorpt_coefficient_mu 7.757
_exptl_absorpt_correction_T_max 0.6532
_exptl_absorpt_correction_T_min 0.3060
_exptl_absorpt_correction_type empirical
_exptl_absorpt_process_details scalepack
_exptl_crystal_colour greenish-red
_exptl_crystal_density_diffrn 2.276
_exptl_crystal_density_method 'not measured'
_exptl_crystal_description needle
_exptl_crystal_F_000 1536
_exptl_crystal_size_max 0.20
_exptl_crystal_size_mid 0.16
_exptl_crystal_size_min 0.06
_refine_diff_density_max 1.743
_refine_diff_density_min -2.207
_refine_diff_density_rms 0.259
_refine_ls_extinction_method none
_refine_ls_goodness_of_fit_ref 1.119
_refine_ls_hydrogen_treatment noref
_refine_ls_matrix_type full
_refine_ls_number_parameters 173
_refine_ls_number_reflns 2640
_refine_ls_number_restraints 0
_refine_ls_restrained_S_all 1.119
_refine_ls_R_factor_all 0.0653
_refine_ls_R_factor_gt 0.0548
_refine_ls_shift/su_max 0.000
_refine_ls_shift/su_mean 0.000
_refine_ls_structure_factor_coef Fsqd
_refine_ls_weighting_details 'calc w=1/[\s^2^(Fo^2^)+(0.1130P)^2^+0.7815P] where P=(Fo^2^+2Fc^2^)/3'
_refine_ls_weighting_scheme calc
_refine_ls_wR_factor_gt 0.1402
_refine_ls_wR_factor_ref 0.1605
_reflns_number_gt 2231
_reflns_number_total 2640
_reflns_threshold_expression >2sigma(I)
_cod_data_source_file c3ra22897e.txt
_cod_data_source_block Complex4
_cod_original_cell_volume 2330(2)
_cod_original_sg_symbol_H-M C2/c
_cod_database_code 7238910

loop_
_symmetry_equiv_pos_as_xyz
'x, y, z'
'-x, y, -z+1/2'
'x+1/2, y+1/2, z'
'-x+1/2, y+1/2, -z+1/2'
'-x, -y, -z'
'x, -y, z-1/2'
'-x+1/2, -y+1/2, -z'
'x+1/2, -y+1/2, z-1/2'

loop_
_atom_site_label
_atom_site_type_symbol
_atom_site_fract_x
_atom_site_fract_y
_atom_site_fract_z
_atom_site_U_iso_or_equiv
_atom_site_adp_type
_atom_site_occupancy
_atom_site_symmetry_multiplicity
_atom_site_calc_flag
_atom_site_refinement_flags
_atom_site_disorder_assembly
_atom_site_disorder_group
Br2 Br 0.33850(9) -0.084366(17) 0.83782(5) 0.0331(2) Uani 1 1 d . . .
Br1 Br 0.17985(9) 0.008474(19) 0.92174(5) 0.0319(2) Uani 1 1 d . . .
Co1 Co 0.5000 0.12772(3) 0.7500 0.0236(3) Uani 1 2 d S . .
Cl1 Cl 1.0000 0.26055(6) 0.7500 0.0334(4) Uani 1 2 d S . .
O1 O 0.3722(6) 0.08414(10) 0.8182(3) 0.0231(7) Uani 1 1 d . . .
C8 C 0.7245(8) 0.16472(18) 0.9602(5) 0.0294(11) Uani 1 1 d . . .
N2 N 0.3706(7) 0.16908(15) 0.8351(4) 0.0309(10) Uani 1 1 d . . .
H2A H 0.2952 0.1889 0.7831 0.037 Uiso 1 1 calc R . .
H2B H 0.2775 0.1550 0.8687 0.037 Uiso 1 1 calc R . .
C6 C 1.0694(9) 0.14759(19) 1.0822(5) 0.0362(13) Uani 1 1 d . . .
H6 H 1.1836 0.1529 1.1486 0.043 Uiso 1 1 calc R . .
N1 N 0.7386(7) 0.13260(14) 0.8875(4) 0.0260(9) Uani 1 1 d . . .
C4 C 0.9108(8) 0.10798(18) 0.9085(5) 0.0326(11) Uani 1 1 d . . .
H4 H 0.9189 0.0854 0.8557 0.039 Uiso 1 1 calc R . .
O3 O 0.9549(16) 0.2300(3) 0.8265(8) 0.050(2) Uani 0.50 1 d P A 2
C5 C 1.0801(9) 0.1148(2) 1.0069(5) 0.0358(12) Uani 1 1 d . . .
H5 H 1.2011 0.0967 1.0212 0.043 Uiso 1 1 calc R . .
C7 C 0.8878(9) 0.17318(18) 1.0598(5) 0.0331(12) Uani 1 1 d . . .
H7 H 0.8758 0.1959 1.1114 0.040 Uiso 1 1 calc R . .
C1 C 0.4301(7) 0.04596(16) 0.7869(4) 0.0195(9) Uani 1 1 d . . .
C9 C 0.5286(9) 0.1917(2) 0.9271(6) 0.0406(14) Uani 1 1 d . . .
H9A H 0.4724 0.1964 0.9963 0.049 Uiso 1 1 calc R . .
H9B H 0.5615 0.2199 0.8978 0.049 Uiso 1 1 calc R . .
C2 C 0.3644(7) 0.00670(16) 0.8218(4) 0.0216(10) Uani 1 1 d . . .
C3 C 0.4330(7) -0.03219(16) 0.7862(4) 0.0241(10) Uani 1 1 d . . .
O4 O 1.154(2) 0.2547(4) 0.8692(9) 0.078(4) Uani 0.50 1 d P A 3
O2 O 0.795(2) 0.2545(4) 0.7673(15) 0.086(4) Uani 0.50 1 d P A 1
O5 O 1.022(2) 0.3033(3) 0.7147(8) 0.057(3) Uani 0.50 1 d P . .

loop_
_atom_site_aniso_label
_atom_site_aniso_U_11
_atom_site_aniso_U_22
_atom_site_aniso_U_33
_atom_site_aniso_U_23
_atom_site_aniso_U_13
_atom_site_aniso_U_12
Br2 0.0314(3) 0.0286(3) 0.0432(4) 0.00496(19) 0.0166(3) -0.0040(2)
Br1 0.0291(3) 0.0381(4) 0.0371(4) 0.0039(2) 0.0239(2) 0.0003(2)
Co1 0.0185(5) 0.0263(5) 0.0287(5) 0.000 0.0109(4) 0.000
Cl1 0.0308(9) 0.0297(10) 0.0410(10) 0.000 0.0117(8) 0.000
O1 0.0222(17) 0.0236(19) 0.0275(18) 0.0010(12) 0.0136(14) 0.0027(13)
C8 0.028(3) 0.029(3) 0.034(3) 0.001(2) 0.014(2) 0.002(2)
N2 0.023(2) 0.031(2) 0.041(3) -0.0010(18) 0.0115(19) 0.0023(17)
C6 0.031(3) 0.039(3) 0.036(3) 0.001(2) 0.004(2) -0.007(2)
N1 0.023(2) 0.029(2) 0.030(2) 0.0010(16) 0.0124(17) -0.0020(17)
C4 0.024(2) 0.038(3) 0.037(3) -0.001(2) 0.011(2) -0.001(2)
O3 0.051(6) 0.048(6) 0.053(5) 0.019(4) 0.018(4) -0.013(5)
C5 0.022(2) 0.045(3) 0.041(3) 0.000(2) 0.009(2) -0.001(2)
C7 0.042(3) 0.028(3) 0.030(3) -0.004(2) 0.011(2) -0.003(2)
C1 0.016(2) 0.024(2) 0.020(2) -0.0012(16) 0.0082(17) 0.0030(17)
C9 0.037(3) 0.033(3) 0.052(4) -0.011(3) 0.012(3) 0.000(2)
C2 0.013(2) 0.034(3) 0.019(2) 0.0018(17) 0.0057(17) 0.0019(18)
C3 0.016(2) 0.028(3) 0.028(3) 0.0089(18) 0.0044(18) -0.0022(18)
O4 0.095(9) 0.085(8) 0.037(6) -0.017(5) -0.014(6) 0.046(7)
O2 0.061(7) 0.058(7) 0.165(13) -0.049(8) 0.077(8) -0.025(6)
O5 0.080(8) 0.041(5) 0.044(7) 0.009(3) 0.006(6) -0.008(5)

loop_
_atom_type_symbol
_atom_type_description
_atom_type_scat_dispersion_real
_atom_type_scat_dispersion_imag
_atom_type_scat_source
C C 0.0033 0.0016 'International Tables Vol C Tables 4.2.6.8 and 6.1.1.4'
H H 0.0000 0.0000 'International Tables Vol C Tables 4.2.6.8 and 6.1.1.4'
O O 0.0106 0.0060 'International Tables Vol C Tables 4.2.6.8 and 6.1.1.4'
Cl Cl 0.1484 0.1585 'International Tables Vol C Tables 4.2.6.8 and 6.1.1.4'
Co Co 0.3494 0.9721 'International Tables Vol C Tables 4.2.6.8 and 6.1.1.4'
Br Br -0.2901 2.4595 'International Tables Vol C Tables 4.2.6.8 and 6.1.1.4'
N N 0.0061 0.0033 'International Tables Vol C Tables 4.2.6.8 and 6.1.1.4'

loop_
_geom_angle_atom_site_label_1
_geom_angle_atom_site_label_2
_geom_angle_atom_site_label_3
_geom_angle
_geom_angle_site_symmetry_1
_geom_angle_site_symmetry_3
O1 Co1 O1 87.5(2) . 2_656
O1 Co1 N1 93.64(17) . 2_656
O1 Co1 N1 92.81(16) 2_656 2_656
O1 Co1 N1 92.81(16) . .
O1 Co1 N1 93.64(17) 2_656 .
N1 Co1 N1 171.1(3) 2_656 .
O1 Co1 N2 173.99(18) . 2_656
O1 Co1 N2 87.59(18) 2_656 2_656
N1 Co1 N2 83.14(18) 2_656 2_656
N1 Co1 N2 90.96(18) . 2_656
O1 Co1 N2 87.59(18) . .
O1 Co1 N2 173.99(18) 2_656 .
N1 Co1 N2 90.96(18) 2_656 .
N1 Co1 N2 83.14(18) . .
N2 Co1 N2 97.5(3) 2_656 .
O3 Cl1 O3 93.8(9) . 2_756
O3 Cl1 O5 113.5(6) . 2_756
O3 Cl1 O5 152.7(6) 2_756 2_756
O3 Cl1 O5 152.7(6) . .
O3 Cl1 O5 113.5(6) 2_756 .
O5 Cl1 O5 39.2(9) 2_756 .
O3 Cl1 O2 56.8(8) . .
O3 Cl1 O2 111.4(6) 2_756 .
O5 Cl1 O2 85.0(7) 2_756 .
O5 Cl1 O2 109.8(8) . .
O3 Cl1 O2 111.4(6) . 2_756
O3 Cl1 O2 56.8(8) 2_756 2_756
O5 Cl1 O2 109.8(8) 2_756 2_756
O5 Cl1 O2 85.0(7) . 2_756
O2 Cl1 O2 164.6(10) . 2_756
O3 Cl1 O4 61.1(7) . .
O3 Cl1 O4 108.5(6) 2_756 .
O5 Cl1 O4 86.2(6) 2_756 .
O5 Cl1 O4 107.1(7) . .
O2 Cl1 O4 106.1(9) . .
O2 Cl1 O4 71.9(8) 2_756 .
O3 Cl1 O4 108.5(6) . 2_756
O3 Cl1 O4 61.1(7) 2_756 2_756
O5 Cl1 O4 107.1(7) 2_756 2_756
O5 Cl1 O4 86.2(6) . 2_756
O2 Cl1 O4 71.9(9) . 2_756
O2 Cl1 O4 106.1(9) 2_756 2_756
O4 Cl1 O4 166.1(10) . 2_756
C1 O1 Co1 109.8(3) . .
N1 C8 C7 121.2(5) . .
N1 C8 C9 116.5(5) . .
C7 C8 C9 122.3(5) . .
C9 N2 Co1 112.3(3) . .
C5 C6 C7 119.0(5) . .
C4 N1 C8 120.3(5) . .
C4 N1 Co1 124.7(4) . .
C8 N1 Co1 114.9(4) . .
N1 C4 C5 121.3(5) . .
C6 C5 C4 119.4(6) . .
C8 C7 C6 118.8(5) . .
O1 C1 C2 124.9(4) . .
O1 C1 C1 116.5(3) . 2_656
C2 C1 C1 118.6(3) . 2_656
N2 C9 C8 108.6(5) . .
C1 C2 C3 121.8(4) . .
C1 C2 Br1 116.9(3) . .
C3 C2 Br1 121.3(4) . .
C3 C3 C2 119.6(3) 2_656 .
C3 C3 Br2 120.89(16) 2_656 .
C2 C3 Br2 119.5(4) . .
O5 O5 Cl1 70.4(4) 2_756 .

loop_
_geom_bond_atom_site_label_1
_geom_bond_atom_site_label_2
_geom_bond_distance
_geom_bond_site_symmetry_2
Br2 C3 1.895(5) .
Br1 C2 1.893(5) .
Co1 O1 1.880(4) .
Co1 O1 1.880(4) 2_656
Co1 N1 1.951(4) 2_656
Co1 N1 1.951(4) .
Co1 N2 1.955(5) 2_656
Co1 N2 1.955(5) .
Cl1 O3 1.395(8) .
Cl1 O3 1.395(8) 2_756
Cl1 O5 1.413(9) 2_756
Cl1 O5 1.413(9) .
Cl1 O2 1.420(11) .
Cl1 O2 1.420(11) 2_756
Cl1 O4 1.518(10) .
Cl1 O4 1.518(10) 2_756
O1 C1 1.329(6) .
C8 N1 1.338(7) .
C8 C7 1.398(8) .
C8 C9 1.498(8) .
N2 C9 1.473(7) .
C6 C5 1.368(9) .
C6 C7 1.399(9) .
N1 C4 1.334(7) .
C4 C5 1.403(8) .
C1 C2 1.394(7) .
C1 C1 1.416(9) 2_656
C2 C3 1.394(7) .
C3 C3 1.372(10) 2_656
O5 O5 0.95(2) 2_756
